data_4110019
loop_
_publ_author_name
'Zhenqiang Wang'
'Seth M. Cohen'

_publ_section_title
;
 Postsynthetic Covalent Modification of a Neutral Metal-Organic Framework
;
_journal_name_full 'Journal of the American Chemical Society'
_journal_page_first 12368
_journal_page_last 12369
_journal_paper_doi 10.1021/ja074366o
_journal_volume 129
_journal_year 2007
_chemical_formula_sum 'C0.01 H0 O0.01 Zn0'
_chemical_formula_weight 0.30
_chemical_name_systematic
; 
 ? 
;
_space_group_IT_number 225
_symmetry_cell_setting cubic
_symmetry_space_group_name_Hall '-F 4 2 3'
_symmetry_space_group_name_H-M 'F m -3 m'
_atom_sites_solution_hydrogens geom
_atom_sites_solution_primary direct
_atom_sites_solution_secondary difmap
_audit_creation_method SHELXL-97
_cell_angle_alpha 90.00
_cell_angle_beta 90.00
_cell_angle_gamma 90.00
_cell_formula_units_Z 572
_cell_length_a 25.8074(18)
_cell_length_b 25.8074(18)
_cell_length_c 25.8074(18)
_cell_measurement_reflns_used 9919
_cell_measurement_temperature 296(2)
_cell_measurement_theta_max 26.08
_cell_measurement_theta_min 2.23
_cell_volume 17188(2)
_computing_cell_refinement 'Bruker SMART'
_computing_data_collection 'Bruker SMART'
_computing_data_reduction 'Bruker SAINT'
_computing_molecular_graphics 'Bruker SHELXTL'
_computing_publication_material 'Bruker SHELXTL'
_computing_structure_refinement 'SHELXL-97 (Sheldrick, 1997)'
_computing_structure_solution 'SHELXS-97 (Sheldrick, 1990)'
_diffrn_ambient_temperature 296(2)
_diffrn_measured_fraction_theta_full 0.996
_diffrn_measured_fraction_theta_max 0.996
_diffrn_measurement_device_type 'CCD area detector'
_diffrn_measurement_method 'phi and omega scans'
_diffrn_radiation_monochromator graphite
_diffrn_radiation_source 'fine-focus sealed tube'
_diffrn_radiation_type MoK\a
_diffrn_radiation_wavelength 0.71073
_diffrn_reflns_av_R_equivalents 0.0740
_diffrn_reflns_av_sigmaI/netI 0.0204
_diffrn_reflns_limit_h_max 33
_diffrn_reflns_limit_h_min -34
_diffrn_reflns_limit_k_max 33
_diffrn_reflns_limit_k_min -31
_diffrn_reflns_limit_l_max 34
_diffrn_reflns_limit_l_min -30
_diffrn_reflns_number 43066
_diffrn_reflns_theta_full 28.33
_diffrn_reflns_theta_max 28.33
_diffrn_reflns_theta_min 1.37
_exptl_absorpt_coefficient_mu 0.035
_exptl_absorpt_correction_type none
_exptl_crystal_density_diffrn 0.017
_exptl_crystal_density_meas 0
_exptl_crystal_F_000 85
_refine_diff_density_max 1.024
_refine_diff_density_min -1.072
_refine_diff_density_rms 0.289
_refine_ls_extinction_method none
_refine_ls_goodness_of_fit_ref 1.648
_refine_ls_hydrogen_treatment mixed
_refine_ls_matrix_type full
_refine_ls_number_parameters 32
_refine_ls_number_reflns 1135
_refine_ls_number_restraints 0
_refine_ls_restrained_S_all 1.648
_refine_ls_R_factor_all 0.1685
_refine_ls_R_factor_gt 0.1173
_refine_ls_shift/su_max 0.001
_refine_ls_shift/su_mean 0.000
_refine_ls_structure_factor_coef Fsqd
_refine_ls_weighting_details 'calc w=1/[\s^2^(Fo^2^)+(0.2000P)^2^+0.0000P] where P=(Fo^2^+2Fc^2^)/3'
_refine_ls_weighting_scheme calc
_refine_ls_wR_factor_gt 0.3458
_refine_ls_wR_factor_ref 0.4259
_reflns_number_gt 655
_reflns_number_total 1135
_reflns_threshold_expression >2sigma(I)
_cod_data_source_file ja074366osi20070816_031204.cif
_cod_data_source_block irmof3am1_0m
_cod_database_code 4110019

loop_
_symmetry_equiv_pos_as_xyz
'x, y, z'
'-x, -y, z'
'-x, y, -z'
'x, -y, -z'
'z, x, y'
'z, -x, -y'
'-z, -x, y'
'-z, x, -y'
'y, z, x'
'-y, z, -x'
'y, -z, -x'
'-y, -z, x'
'y, x, -z'
'-y, -x, -z'
'y, -x, z'
'-y, x, z'
'x, z, -y'
'-x, z, y'
'-x, -z, -y'
'x, -z, y'
'z, y, -x'
'z, -y, x'
'-z, y, x'
'-z, -y, -x'
'x, y+1/2, z+1/2'
'-x, -y+1/2, z+1/2'
'-x, y+1/2, -z+1/2'
'x, -y+1/2, -z+1/2'
'z, x+1/2, y+1/2'
'z, -x+1/2, -y+1/2'
'-z, -x+1/2, y+1/2'
'-z, x+1/2, -y+1/2'
'y, z+1/2, x+1/2'
'-y, z+1/2, -x+1/2'
'y, -z+1/2, -x+1/2'
'-y, -z+1/2, x+1/2'
'y, x+1/2, -z+1/2'
'-y, -x+1/2, -z+1/2'
'y, -x+1/2, z+1/2'
'-y, x+1/2, z+1/2'
'x, z+1/2, -y+1/2'
'-x, z+1/2, y+1/2'
'-x, -z+1/2, -y+1/2'
'x, -z+1/2, y+1/2'
'z, y+1/2, -x+1/2'
'z, -y+1/2, x+1/2'
'-z, y+1/2, x+1/2'
'-z, -y+1/2, -x+1/2'
'x+1/2, y, z+1/2'
'-x+1/2, -y, z+1/2'
'-x+1/2, y, -z+1/2'
'x+1/2, -y, -z+1/2'
'z+1/2, x, y+1/2'
'z+1/2, -x, -y+1/2'
'-z+1/2, -x, y+1/2'
'-z+1/2, x, -y+1/2'
'y+1/2, z, x+1/2'
'-y+1/2, z, -x+1/2'
'y+1/2, -z, -x+1/2'
'-y+1/2, -z, x+1/2'
'y+1/2, x, -z+1/2'
'-y+1/2, -x, -z+1/2'
'y+1/2, -x, z+1/2'
'-y+1/2, x, z+1/2'
'x+1/2, z, -y+1/2'
'-x+1/2, z, y+1/2'
'-x+1/2, -z, -y+1/2'
'x+1/2, -z, y+1/2'
'z+1/2, y, -x+1/2'
'z+1/2, -y, x+1/2'
'-z+1/2, y, x+1/2'
'-z+1/2, -y, -x+1/2'
'x+1/2, y+1/2, z'
'-x+1/2, -y+1/2, z'
'-x+1/2, y+1/2, -z'
'x+1/2, -y+1/2, -z'
'z+1/2, x+1/2, y'
'z+1/2, -x+1/2, -y'
'-z+1/2, -x+1/2, y'
'-z+1/2, x+1/2, -y'
'y+1/2, z+1/2, x'
'-y+1/2, z+1/2, -x'
'y+1/2, -z+1/2, -x'
'-y+1/2, -z+1/2, x'
'y+1/2, x+1/2, -z'
'-y+1/2, -x+1/2, -z'
'y+1/2, -x+1/2, z'
'-y+1/2, x+1/2, z'
'x+1/2, z+1/2, -y'
'-x+1/2, z+1/2, y'
'-x+1/2, -z+1/2, -y'
'x+1/2, -z+1/2, y'
'z+1/2, y+1/2, -x'
'z+1/2, -y+1/2, x'
'-z+1/2, y+1/2, x'
'-z+1/2, -y+1/2, -x'
'-x, -y, -z'
'x, y, -z'
'x, -y, z'
'-x, y, z'
'-z, -x, -y'
'-z, x, y'
'z, x, -y'
'z, -x, y'
'-y, -z, -x'
'y, -z, x'
'-y, z, x'
'y, z, -x'
'-y, -x, z'
'y, x, z'
'-y, x, -z'
'y, -x, -z'
'-x, -z, y'
'x, -z, -y'
'x, z, y'
'-x, z, -y'
'-z, -y, x'
'-z, y, -x'
'z, -y, -x'
'z, y, x'
'-x, -y+1/2, -z+1/2'
'x, y+1/2, -z+1/2'
'x, -y+1/2, z+1/2'
'-x, y+1/2, z+1/2'
'-z, -x+1/2, -y+1/2'
'-z, x+1/2, y+1/2'
'z, x+1/2, -y+1/2'
'z, -x+1/2, y+1/2'
'-y, -z+1/2, -x+1/2'
'y, -z+1/2, x+1/2'
'-y, z+1/2, x+1/2'
'y, z+1/2, -x+1/2'
'-y, -x+1/2, z+1/2'
'y, x+1/2, z+1/2'
'-y, x+1/2, -z+1/2'
'y, -x+1/2, -z+1/2'
'-x, -z+1/2, y+1/2'
'x, -z+1/2, -y+1/2'
'x, z+1/2, y+1/2'
'-x, z+1/2, -y+1/2'
'-z, -y+1/2, x+1/2'
'-z, y+1/2, -x+1/2'
'z, -y+1/2, -x+1/2'
'z, y+1/2, x+1/2'
'-x+1/2, -y, -z+1/2'
'x+1/2, y, -z+1/2'
'x+1/2, -y, z+1/2'
'-x+1/2, y, z+1/2'
'-z+1/2, -x, -y+1/2'
'-z+1/2, x, y+1/2'
'z+1/2, x, -y+1/2'
'z+1/2, -x, y+1/2'
'-y+1/2, -z, -x+1/2'
'y+1/2, -z, x+1/2'
'-y+1/2, z, x+1/2'
'y+1/2, z, -x+1/2'
'-y+1/2, -x, z+1/2'
'y+1/2, x, z+1/2'
'-y+1/2, x, -z+1/2'
'y+1/2, -x, -z+1/2'
'-x+1/2, -z, y+1/2'
'x+1/2, -z, -y+1/2'
'x+1/2, z, y+1/2'
'-x+1/2, z, -y+1/2'
'-z+1/2, -y, x+1/2'
'-z+1/2, y, -x+1/2'
'z+1/2, -y, -x+1/2'
'z+1/2, y, x+1/2'
'-x+1/2, -y+1/2, -z'
'x+1/2, y+1/2, -z'
'x+1/2, -y+1/2, z'
'-x+1/2, y+1/2, z'
'-z+1/2, -x+1/2, -y'
'-z+1/2, x+1/2, y'
'z+1/2, x+1/2, -y'
'z+1/2, -x+1/2, y'
'-y+1/2, -z+1/2, -x'
'y+1/2, -z+1/2, x'
'-y+1/2, z+1/2, x'
'y+1/2, z+1/2, -x'
'-y+1/2, -x+1/2, z'
'y+1/2, x+1/2, z'
'-y+1/2, x+1/2, -z'
'y+1/2, -x+1/2, -z'
'-x+1/2, -z+1/2, y'
'x+1/2, -z+1/2, -y'
'x+1/2, z+1/2, y'
'-x+1/2, z+1/2, -y'
'-z+1/2, -y+1/2, x'
'-z+1/2, y+1/2, -x'
'z+1/2, -y+1/2, -x'
'z+1/2, y+1/2, x'

loop_
_atom_site_label
_atom_site_type_symbol
_atom_site_fract_x
_atom_site_fract_y
_atom_site_fract_z
_atom_site_U_iso_or_equiv
_atom_site_adp_type
_atom_site_occupancy
_atom_site_symmetry_multiplicity
_atom_site_calc_flag
_atom_site_refinement_flags
Zn1 Zn 0.29346(4) 0.20654(4) 0.20654(4) 0.0515(8) Uani 1 6 d S
O1 O 0.2500 0.2500 0.2500 0.051(4) Uani 1 24 d S
O2 O 0.2816(3) 0.2184(3) 0.1338(3) 0.101(3) Uani 1 2 d S
C1 C 0.2500 0.2500 0.1097(5) 0.099(5) Uani 1 4 d S
C2 C 0.2500 0.2500 0.0539(6) 0.091(5) Uani 1 4 d S
C3 C 0.2813(4) 0.2187(4) 0.0261(5) 0.139(8) Uani 1 2 d S
H3 H 0.3035 0.1965 0.0436 0.167 Uiso 1 2 calc SR
C5 C 0.1520(19) 0.1520(19) 0.1520(19) 0.29(3) Uiso 1 6 d S
C4 C 0.402(3) 0.098(3) 0.098(3) 0.53(9) Uiso 1 6 d S
O3 O 0.176(2) 0.124(2) 0.124(2) 0.72(6) Uiso 1 2 d S

loop_
_atom_site_aniso_label
_atom_site_aniso_U_11
_atom_site_aniso_U_22
_atom_site_aniso_U_33
_atom_site_aniso_U_23
_atom_site_aniso_U_13
_atom_site_aniso_U_12
Zn1 0.0515(8) 0.0515(8) 0.0515(8) -0.0016(3) 0.0016(3) 0.0016(3)
O1 0.051(4) 0.051(4) 0.051(4) 0.000 0.000 0.000
O2 0.122(4) 0.122(4) 0.058(5) 0.001(3) -0.001(3) 0.032(5)
C1 0.125(9) 0.125(9) 0.049(8) 0.000 0.000 -0.018(13)
C2 0.107(8) 0.107(8) 0.058(8) 0.000 0.000 0.007(9)
C3 0.177(12) 0.177(12) 0.062(7) 0.008(4) -0.008(4) 0.101(14)

loop_
_atom_type_symbol
_atom_type_description
_atom_type_scat_dispersion_real
_atom_type_scat_dispersion_imag
_atom_type_scat_source
Zn Zn 0.2839 1.4301 'International Tables Vol C Tables 4.2.6.8 and 6.1.1.4'
O O 0.0106 0.0060 'International Tables Vol C Tables 4.2.6.8 and 6.1.1.4'
C C 0.0033 0.0016 'International Tables Vol C Tables 4.2.6.8 and 6.1.1.4'
H H 0.0000 0.0000 'International Tables Vol C Tables 4.2.6.8 and 6.1.1.4'

loop_
_geom_angle_atom_site_label_1
_geom_angle_atom_site_label_2
_geom_angle_atom_site_label_3
_geom_angle
_geom_angle_site_symmetry_1
_geom_angle_site_symmetry_3
O2 Zn1 O2 106.5(3) 79 58
O2 Zn1 O2 106.5(3) 79 .
O2 Zn1 O2 106.5(3) 58 .
O2 Zn1 O1 112.3(3) 79 .
O2 Zn1 O1 112.3(3) 58 .
O2 Zn1 O1 112.3(3) . .
Zn1 O1 Zn1 109.5 28 51
Zn1 O1 Zn1 109.5 28 .
Zn1 O1 Zn1 109.5 51 .
Zn1 O1 Zn1 109.5 28 74
Zn1 O1 Zn1 109.5 51 74
Zn1 O1 Zn1 109.472(1) . 74
C1 O2 Zn1 131.3(8) . .
O2 C1 O2 123.3(13) 74 .
O2 C1 C2 118.4(7) 74 .
O2 C1 C2 118.4(7) . .
C3 C2 C3 115.8(16) . 74
C3 C2 C1 122.1(8) . .
C3 C2 C1 122.1(8) 74 .
C2 C3 C3 122.1(8) . 98
O3 C5 O3 105(7) 9 .
O3 C5 O3 105(7) 9 5
O3 C5 O3 105(7) . 5

loop_
_geom_bond_atom_site_label_1
_geom_bond_atom_site_label_2
_geom_bond_distance
_geom_bond_site_symmetry_2
Zn1 O2 1.927(9) 79
Zn1 O2 1.927(9) 58
Zn1 O2 1.927(9) .
Zn1 O1 1.9429(17) .
O1 Zn1 1.9428(17) 28
O1 Zn1 1.9429(17) 51
O1 Zn1 1.9429(17) 74
O2 C1 1.311(11) .
C1 O2 1.311(11) 74
C1 C2 1.44(2) .
C2 C3 1.347(16) .
C2 C3 1.347(16) 74
C3 C3 1.35(3) 98
C5 O3 1.21(8) 9
C5 O3 1.21(8) .
C5 O3 1.21(8) 5
